data_4335328
loop_
_publ_author_name
'Suman Kundu'
'Suvendu Maity'
'Thomas Weyherm\"uller'
'Prasanta Ghosh'

_publ_section_title
;
 Oxidovanadium Catechol Complexes: Radical versus Non-Radical States and
 Redox Series
;
_journal_name_full 'Inorganic Chemistry'
_journal_page_first 7417
_journal_page_last 7430
_journal_paper_doi 10.1021/ic400166z
_journal_volume 52
_journal_year 2013
_chemical_compound_source dichlormethane
_chemical_formula_moiety 'C18 H14 N3 O4 V'
_chemical_formula_sum 'C18 H14 N3 O4 V'
_chemical_formula_weight 387.26
_chemical_name_systematic
; 
 ? 
;
_space_group_IT_number 14
_symmetry_cell_setting monoclinic
_symmetry_Int_Tables_number 14
_symmetry_space_group_name_Hall '-P 2ybc'
_symmetry_space_group_name_H-M 'P 1 21/c 1'
_atom_sites_solution_hydrogens geom
_atom_sites_solution_primary direct
_atom_sites_solution_secondary difmap
_audit_block_code FNG-PG-503-80
_audit_creation_date 2012-04-23
_audit_creation_method SHELXL-97
_cell_angle_alpha 90.00
_cell_angle_beta 97.794(4)
_cell_angle_gamma 90.00
_cell_formula_units_Z 4
_cell_length_a 8.0221(4)
_cell_length_b 10.1413(7)
_cell_length_c 20.3138(9)
_cell_measurement_reflns_used 39783
_cell_measurement_temperature 100(2)
_cell_measurement_theta_max 35.9998
_cell_measurement_theta_min 2.6256
_cell_volume 1637.35(16)
_computing_cell_refinement 'DENZO (Bruker AXS, 2006)'
_computing_data_collection 'DATCOL (Bruker AXS, 2006)'
_computing_data_reduction 'DENZO (Bruker AXS, 2006)'
_computing_structure_refinement 'SHELXL-97 (Sheldrick, 1997)'
_computing_structure_solution 'SHELXS-97 (Sheldrick, 1990)'
_diffrn_ambient_temperature 100(2)
_diffrn_detector_area_resol_mean 18.02
_diffrn_measured_fraction_theta_full 0.990
_diffrn_measured_fraction_theta_max 0.990
_diffrn_measurement_device_type 'Bruker AXS Enraf-Nonius KappaCCD'
_diffrn_measurement_method 'CCD \f- and \w-scans'
_diffrn_radiation_monochromator graphite
_diffrn_radiation_source '0.2 x 2mm^2^ focus rotating anode'
_diffrn_radiation_type MoK\a
_diffrn_radiation_wavelength 0.71073
_diffrn_reflns_av_R_equivalents 0.0241
_diffrn_reflns_av_sigmaI/netI 0.0208
_diffrn_reflns_limit_h_max 13
_diffrn_reflns_limit_h_min -13
_diffrn_reflns_limit_k_max 16
_diffrn_reflns_limit_k_min -16
_diffrn_reflns_limit_l_max 33
_diffrn_reflns_limit_l_min -33
_diffrn_reflns_number 34193
_diffrn_reflns_theta_full 35.99
_diffrn_reflns_theta_max 35.99
_diffrn_reflns_theta_min 3.65
_exptl_absorpt_coefficient_mu 0.636
_exptl_absorpt_correction_T_max 0.88315
_exptl_absorpt_correction_T_min 0.79892
_exptl_absorpt_correction_type gaussian
_exptl_absorpt_process_details 'SADABS (Bruker AXS, 2008)'
_exptl_crystal_colour black
_exptl_crystal_density_diffrn 1.571
_exptl_crystal_description prism
_exptl_crystal_F_000 792
_exptl_crystal_size_max 0.37
_exptl_crystal_size_mid 0.23
_exptl_crystal_size_min 0.22
_refine_diff_density_max 0.597
_refine_diff_density_min -0.593
_refine_diff_density_rms 0.092
_refine_ls_extinction_method none
_refine_ls_goodness_of_fit_ref 1.060
_refine_ls_hydrogen_treatment constr
_refine_ls_matrix_type full
_refine_ls_number_parameters 235
_refine_ls_number_reflns 7687
_refine_ls_number_restraints 0
_refine_ls_restrained_S_all 1.060
_refine_ls_R_factor_all 0.0331
_refine_ls_R_factor_gt 0.0281
_refine_ls_shift/su_max 0.001
_refine_ls_shift/su_mean 0.000
_refine_ls_structure_factor_coef Fsqd
_refine_ls_weighting_details 'calc w=1/[\s^2^(Fo^2^)+(0.0421P)^2^+0.5694P] where P=(Fo^2^+2Fc^2^)/3'
_refine_ls_weighting_scheme calc
_refine_ls_wR_factor_gt 0.0785
_refine_ls_wR_factor_ref 0.0826
_reflns_number_gt 6993
_reflns_number_total 7687
_reflns_threshold_expression >2sigma(I)
_cod_data_source_file ic400166z_si_003_1.cif
_cod_data_source_block 1
_cod_original_sg_symbol_Hall '-p 2ybc'
_cod_original_sg_symbol_H-M 'P 21/c'
_cod_database_code 4335328

loop_
_symmetry_equiv_pos_as_xyz
'x, y, z'
'-x, y+1/2, -z+1/2'
'-x, -y, -z'
'x, -y-1/2, z-1/2'

loop_
_atom_site_label
_atom_site_type_symbol
_atom_site_fract_x
_atom_site_fract_y
_atom_site_fract_z
_atom_site_U_iso_or_equiv
_atom_site_adp_type
_atom_site_occupancy
_atom_site_symmetry_multiplicity
_atom_site_calc_flag
_atom_site_refinement_flags
V V 0.178786(15) 0.113659(12) 0.402317(6) 0.01098(4) Uani 1 1 d .
O1 O -0.01546(8) 0.12767(7) 0.41243(3) 0.01862(11) Uani 1 1 d .
N1 N 0.27820(8) 0.22673(7) 0.48585(3) 0.01389(10) Uani 1 1 d .
C2 C 0.28420(12) 0.36056(8) 0.48692(4) 0.01919(14) Uani 1 1 d .
H2 H 0.2344 0.4081 0.4490 0.023 Uiso 1 1 calc R
C3 C 0.36010(13) 0.42943(9) 0.54116(5) 0.02424(16) Uani 1 1 d .
H3 H 0.3614 0.5231 0.5410 0.029 Uiso 1 1 calc R
C4 C 0.43570(13) 0.35893(10) 0.59679(5) 0.02435(16) Uani 1 1 d .
H4 H 0.4907 0.4048 0.6344 0.029 Uiso 1 1 calc R
C5 C 0.43013(11) 0.22336(9) 0.59682(4) 0.01984(14) Uani 1 1 d .
H5 H 0.4804 0.1741 0.6341 0.024 Uiso 1 1 calc R
C6 C 0.34754(9) 0.15997(8) 0.53989(3) 0.01362(11) Uani 1 1 d .
N7 N 0.33491(8) 0.02691(7) 0.53683(3) 0.01456(11) Uani 1 1 d .
H7 H 0.3769 -0.0241 0.5700 0.017 Uiso 1 1 calc R
N8 N 0.25225(8) -0.02337(6) 0.47852(3) 0.01202(10) Uani 1 1 d .
C9 C 0.21514(9) -0.14790(8) 0.47768(4) 0.01366(11) Uani 1 1 d .
H9 H 0.2455 -0.1976 0.5171 0.016 Uiso 1 1 calc R
C10 C 0.13041(9) -0.21462(7) 0.42024(4) 0.01387(11) Uani 1 1 d .
C11 C 0.07183(11) -0.34397(8) 0.42778(4) 0.01894(13) Uani 1 1 d .
H11 H 0.0858 -0.3832 0.4706 0.023 Uiso 1 1 calc R
C12 C -0.00561(12) -0.41493(9) 0.37399(5) 0.02229(15) Uani 1 1 d .
H12 H -0.0459 -0.5017 0.3798 0.027 Uiso 1 1 calc R
C13 C -0.02377(11) -0.35721(9) 0.31089(4) 0.02078(14) Uani 1 1 d .
H13 H -0.0763 -0.4054 0.2736 0.025 Uiso 1 1 calc R
C14 C 0.03396(10) -0.23052(8) 0.30207(4) 0.01750(13) Uani 1 1 d .
H14 H 0.0216 -0.1934 0.2587 0.021 Uiso 1 1 calc R
C15 C 0.11050(9) -0.15618(8) 0.35632(4) 0.01363(11) Uani 1 1 d .
O16 O 0.16895(8) -0.03614(6) 0.34619(3) 0.01524(10) Uani 1 1 d .
O21 O 0.44001(7) 0.12401(6) 0.38699(3) 0.01393(9) Uani 1 1 d .
C21 C 0.46652(9) 0.22337(7) 0.34797(3) 0.01259(11) Uani 1 1 d .
O22 O 0.17866(7) 0.25614(6) 0.34402(3) 0.01409(9) Uani 1 1 d .
C22 C 0.32112(9) 0.29773(7) 0.32369(3) 0.01331(11) Uani 1 1 d .
C23 C 0.32898(11) 0.40573(8) 0.28097(4) 0.01719(13) Uani 1 1 d .
H23 H 0.2311 0.4556 0.2657 0.021 Uiso 1 1 calc R
C24 C 0.48306(12) 0.43769(8) 0.26171(4) 0.01944(14) Uani 1 1 d .
H24 H 0.4908 0.5092 0.2320 0.023 Uiso 1 1 calc R
C25 C 0.62801(11) 0.36530(9) 0.28565(4) 0.01935(14) Uani 1 1 d .
H25 H 0.7326 0.3895 0.2721 0.023 Uiso 1 1 calc R
C26 C 0.62248(10) 0.25910(8) 0.32864(4) 0.01711(13) Uani 1 1 d .
H26 H 0.7219 0.2116 0.3446 0.021 Uiso 1 1 calc R

loop_
_atom_site_aniso_label
_atom_site_aniso_U_11
_atom_site_aniso_U_22
_atom_site_aniso_U_33
_atom_site_aniso_U_23
_atom_site_aniso_U_13
_atom_site_aniso_U_12
V 0.01089(5) 0.01310(6) 0.00886(5) 0.00236(3) 0.00095(3) 0.00100(3)
O1 0.0130(2) 0.0263(3) 0.0168(2) 0.0043(2) 0.00278(18) 0.0019(2)
N1 0.0160(2) 0.0139(2) 0.0120(2) 0.00050(19) 0.00269(19) 0.0008(2)
C2 0.0252(4) 0.0145(3) 0.0184(3) -0.0004(2) 0.0048(3) 0.0002(3)
C3 0.0309(4) 0.0181(3) 0.0244(4) -0.0056(3) 0.0059(3) -0.0039(3)
C4 0.0274(4) 0.0253(4) 0.0200(4) -0.0086(3) 0.0021(3) -0.0045(3)
C5 0.0211(3) 0.0245(4) 0.0132(3) -0.0041(3) -0.0004(2) -0.0008(3)
C6 0.0132(3) 0.0169(3) 0.0108(2) -0.0007(2) 0.0018(2) 0.0007(2)
N7 0.0168(2) 0.0162(3) 0.0096(2) 0.00110(19) -0.00199(18) 0.0014(2)
N8 0.0122(2) 0.0148(2) 0.0089(2) 0.00095(18) 0.00101(17) 0.00099(18)
C9 0.0152(3) 0.0144(3) 0.0116(3) 0.0022(2) 0.0025(2) 0.0015(2)
C10 0.0147(3) 0.0139(3) 0.0131(3) 0.0006(2) 0.0020(2) 0.0000(2)
C11 0.0223(3) 0.0148(3) 0.0197(3) 0.0017(3) 0.0025(3) -0.0014(3)
C12 0.0251(4) 0.0164(3) 0.0249(4) -0.0009(3) 0.0017(3) -0.0048(3)
C13 0.0207(3) 0.0195(3) 0.0213(3) -0.0042(3) 0.0000(3) -0.0037(3)
C14 0.0175(3) 0.0199(3) 0.0146(3) -0.0018(2) 0.0003(2) -0.0025(2)
C15 0.0131(3) 0.0153(3) 0.0126(3) -0.0005(2) 0.0020(2) -0.0004(2)
O16 0.0198(2) 0.0155(2) 0.0104(2) 0.00042(17) 0.00203(17) -0.00317(19)
O21 0.0136(2) 0.0153(2) 0.0129(2) 0.00360(17) 0.00188(17) 0.00138(17)
C21 0.0141(3) 0.0133(3) 0.0106(2) 0.0000(2) 0.0022(2) -0.0004(2)
O22 0.0138(2) 0.0159(2) 0.0124(2) 0.00301(17) 0.00139(16) 0.00122(17)
C22 0.0156(3) 0.0132(3) 0.0111(2) 0.0013(2) 0.0016(2) -0.0002(2)
C23 0.0224(3) 0.0143(3) 0.0149(3) 0.0031(2) 0.0026(2) -0.0002(2)
C24 0.0269(4) 0.0165(3) 0.0157(3) 0.0017(2) 0.0059(3) -0.0042(3)
C25 0.0216(3) 0.0198(3) 0.0181(3) -0.0008(3) 0.0081(3) -0.0051(3)
C26 0.0158(3) 0.0192(3) 0.0170(3) -0.0001(2) 0.0046(2) -0.0014(2)

loop_
_atom_type_symbol
_atom_type_description
_atom_type_scat_dispersion_real
_atom_type_scat_dispersion_imag
_atom_type_scat_source
C C 0.0033 0.0016 'International Tables Vol C Tables 4.2.6.8 and 6.1.1.4'
H H 0.0000 0.0000 'International Tables Vol C Tables 4.2.6.8 and 6.1.1.4'
N N 0.0061 0.0033 'International Tables Vol C Tables 4.2.6.8 and 6.1.1.4'
O O 0.0106 0.0060 'International Tables Vol C Tables 4.2.6.8 and 6.1.1.4'
V V 0.3005 0.5294 'International Tables Vol C Tables 4.2.6.8 and 6.1.1.4'

loop_
_exptl_crystal_face_index_h
_exptl_crystal_face_index_k
_exptl_crystal_face_index_l
_exptl_crystal_face_perp_dist
0.00 1.00 0.00 0.1100
0.00 -1.00 0.00 0.1100
-1.00 0.00 0.00 0.1900
1.00 2.00 0.00 0.1800
1.00 2.00 0.00 0.1700
0.00 0.00 1.00 0.1100
0.00 0.00 -1.00 0.1200
1.00 0.00 -3.00 0.1600
1.00 0.00 -1.00 0.2000
1.00 -2.00 0.00 0.1600

loop_
_geom_angle_atom_site_label_1
_geom_angle_atom_site_label_2
_geom_angle_atom_site_label_3
_geom_angle
O1 V O22 95.48(3)
O1 V O16 100.72(3)
O22 V O16 104.02(3)
O1 V N8 98.29(3)
O22 V N8 162.40(3)
O16 V N8 84.13(2)
O1 V N1 96.68(3)
O22 V N1 93.27(3)
O16 V N1 154.02(3)
N8 V N1 74.34(3)
O1 V O21 172.09(3)
O22 V O21 77.78(2)
O16 V O21 85.09(2)
N8 V O21 87.58(2)
N1 V O21 79.72(2)
C6 N1 C2 118.71(7)
C6 N1 V 116.86(5)
C2 N1 V 124.34(6)
N1 C2 C3 122.10(8)
C2 C3 C4 118.85(9)
C5 C4 C3 119.93(8)
C4 C5 C6 117.89(8)
N1 C6 N7 116.38(6)
N1 C6 C5 122.50(8)
N7 C6 C5 121.12(7)
C6 N7 N8 115.69(6)
C9 N8 N7 117.09(6)
C9 N8 V 126.34(5)
N7 N8 V 116.31(5)
N8 C9 C10 123.45(7)
C11 C10 C15 119.44(7)
C11 C10 C9 118.55(7)
C15 C10 C9 121.96(7)
C12 C11 C10 121.28(8)
C11 C12 C13 119.08(8)
C14 C13 C12 120.76(8)
C13 C14 C15 120.94(8)
O16 C15 C14 119.68(7)
O16 C15 C10 121.75(7)
C14 C15 C10 118.50(7)
C15 O16 V 128.86(5)
C21 O21 V 111.26(4)
O21 C21 C26 125.92(7)
O21 C21 C22 115.04(6)
C26 C21 C22 119.04(7)
C22 O22 V 120.90(5)
O22 C22 C23 123.34(7)
O22 C22 C21 114.96(6)
C23 C22 C21 121.69(7)
C24 C23 C22 118.29(8)
C23 C24 C25 120.56(7)
C26 C25 C24 121.77(7)
C25 C26 C21 118.64(7)

loop_
_geom_bond_atom_site_label_1
_geom_bond_atom_site_label_2
_geom_bond_distance
V O1 1.6055(6)
V O22 1.8681(6)
V O16 1.8946(6)
V N8 2.1040(6)
V N1 2.1126(7)
V O21 2.1624(6)
N1 C6 1.3444(10)
N1 C2 1.3581(11)
C2 C3 1.3749(13)
C3 C4 1.4037(15)
C4 C5 1.3756(14)
C5 C6 1.4078(11)
C6 N7 1.3539(10)
N7 N8 1.3747(9)
N8 C9 1.2971(10)
C9 C10 1.4375(11)
C10 C11 1.4088(11)
C10 C15 1.4165(10)
C11 C12 1.3833(13)
C12 C13 1.3987(13)
C13 C14 1.3856(12)
C14 C15 1.4058(11)
C15 O16 1.3305(9)
O21 C21 1.3171(9)
C21 C26 1.4085(10)
C21 C22 1.4200(10)
O22 C22 1.3351(9)
C22 C23 1.4041(11)
C23 C24 1.3847(12)
C24 C25 1.4051(13)
C25 C26 1.3911(12)
